data_9015455
loop_
_publ_author_name
'Camara, F.'
'Sokolova, E.'
'Hawthorne, F. C.'
'Abdu, Y.'

_publ_section_title
;
 From structure topology to chemical composition. IX. Titanium silicates: revision of
 the crystal chemistry of lomonosovite and murmanite, Group-IV minerals
;
_journal_name_full 'Mineralogical Magazine'
_journal_page_first 1207
_journal_page_last 1228
_journal_paper_doi 10.1180/minmag.2008.072.6.1207
_journal_volume 72
_journal_year 2008
_chemical_compound_source 'Yubileynaya pegmatite vein, Karnasut Mountain, Lovozero alkaline massif'
_chemical_formula_sum 'Ca0.105 Fe0.075 H4 K0.025 Mg0.035 Mn0.165 Na1.645 Nb0.255 O11 Si2 Ti1.605 Zr0.005'
_chemical_name_mineral Murmanite
_space_group_IT_number 2
_symmetry_space_group_name_Hall '-P 1'
_symmetry_space_group_name_H-M 'P -1'
_cell_angle_alpha 93.511
_cell_angle_beta 107.943
_cell_angle_gamma 90.093
_cell_formula_units_Z 2
_cell_length_a 5.3875
_cell_length_b 7.0579
_cell_length_c 12.176
_cell_volume 439.538
_database_code_amcsd 0018519
_exptl_crystal_density_diffrn 2.979
_cod_original_formula_sum 'Na1.645 Ca.105 K.025 Mn.165 Ti1.605 Nb.255 Fe.075 Mg.035 Zr.005 Si2 O11 H4'
_cod_database_code 9015455

loop_
_space_group_symop_operation_xyz
x,y,z
-x,-y,-z

loop_
_atom_site_aniso_label
_atom_site_aniso_U_11
_atom_site_aniso_U_22
_atom_site_aniso_U_33
_atom_site_aniso_U_12
_atom_site_aniso_U_13
_atom_site_aniso_U_23
Na(1) 0.02310 0.02260 0.03160 0.00110 0.00950 0.00100
Ca(1) 0.02310 0.02260 0.03160 0.00110 0.00950 0.00100
K(1) 0.02310 0.02260 0.03160 0.00110 0.00950 0.00100
Na(2) 0.02450 0.02110 0.04530 0.00800 0.02050 0.01080
Mn(2)1 0.02450 0.02110 0.04530 0.00800 0.02050 0.01080
Ca(2) 0.02450 0.02110 0.04530 0.00800 0.02050 0.01080
Ti(1) 0.00950 0.01400 0.01820 0.00070 0.00520 0.00270
Nb(1) 0.00950 0.01400 0.01820 0.00070 0.00520 0.00270
Fe3+(1) 0.00950 0.01400 0.01820 0.00070 0.00520 0.00270
Ti(2) 0.01890 0.01570 0.02520 0.00195 0.00730 0.00300
Nb(2) 0.01890 0.01570 0.02520 0.00195 0.00730 0.00300
Mn(2)2 0.01890 0.01570 0.02520 0.00195 0.00730 0.00300
Mg(2) 0.01890 0.01570 0.02520 0.00195 0.00730 0.00300
Fe3+(2) 0.01890 0.01570 0.02520 0.00195 0.00730 0.00300
Zr(2) 0.01890 0.01570 0.02520 0.00195 0.00730 0.00300
Si(1) 0.01150 0.01080 0.01990 0.00000 0.00550 0.00250
Si(2) 0.01350 0.01060 0.02220 0.00080 0.00620 0.00280
O(1) 0.04210 0.05000 0.02490 -0.03150 0.01500 -0.00310
O(2) 0.03010 0.04900 0.02670 0.02740 -0.00120 -0.00430
O(3) 0.01440 0.01720 0.02140 0.00100 0.00750 0.00250
O(4) 0.03970 0.01190 0.02600 0.00150 0.00770 0.00080
O(5) 0.03860 0.04800 0.03670 -0.03310 0.01320 -0.00060
O(6) 0.02080 0.01810 0.02420 0.00230 0.00610 0.00270
O(7) 0.03540 0.04400 0.03650 0.02780 0.00780 -0.00350
O(8) 0.01630 0.02250 0.02280 -0.00030 0.00600 0.00410
O(9) 0.01520 0.01610 0.02260 0.00070 0.00610 0.00230
Ow(10) 0.04900 0.03240 0.03020 0.00690 0.00960 0.00580
Ow(11) 0.03650 0.03800 0.03430 0.00120 0.01150 0.00870
Ti(1A) 0.00900 0.01400 0.01820 0.00070 0.00520 0.00270
Ti(1B) 0.00900 0.01400 0.01820 0.00070 0.00520 0.00270

loop_
_atom_site_label
_atom_site_fract_x
_atom_site_fract_y
_atom_site_fract_z
_atom_site_occupancy
_atom_site_U_iso_or_equiv
_atom_site_type_symbol
_atom_site_attached_hydrogens
Na(1) 0.38430 0.82780 0.19944 0.89000 0.02550 Na 0
Ca(1) 0.38430 0.82780 0.19944 0.07500 0.02550 Ca 0
K(1) 0.38430 0.82780 0.19944 0.02500 0.02550 K 0
Na(2) 0.73740 0.61170 0.49032 0.75500 0.02770 Na 0
Mn(2)1 0.73740 0.61170 0.49032 0.07000 0.02770 Mn 0
Ca(2) 0.73740 0.61170 0.49032 0.03000 0.02770 Ca 0
Ti(1) 0.41614 0.32516 0.24050 0.83500 0.01360 Ti 0
Nb(1) 0.41614 0.32516 0.24050 0.11000 0.01360 Nb 0
Fe3+(1) 0.41614 0.32516 0.24050 0.05500 0.01360 Fe 0
Ti(2) 0.27783 0.88695 0.50472 0.70000 0.01970 Ti 0
Nb(2) 0.27783 0.88695 0.50472 0.14500 0.01970 Nb 0
Mn(2)2 0.27783 0.88695 0.50472 0.09500 0.01970 Mn 0
Mg(2) 0.27783 0.88695 0.50472 0.03500 0.01970 Mg 0
Fe3+(2) 0.27783 0.88695 0.50472 0.02000 0.01970 Fe 0
Zr(2) 0.27783 0.88695 0.50472 0.00500 0.01970 Zr 0
Si(1) 0.92177 0.05009 0.25961 1.00000 0.01380 Si 0
Si(2) 0.94748 0.62237 0.27519 1.00000 0.01520 Si 0
O(1) 0.13670 0.13650 0.21050 1.00000 0.03820 O 0
O(2) 0.63680 0.13090 0.20230 1.00000 0.03770 O 0
O(3) 0.00140 0.93270 0.59870 1.00000 0.01710 O 0
O(4) 0.89930 0.82480 0.21630 1.00000 0.02640 O 0
O(5) 0.67010 0.51780 0.23950 1.00000 0.04110 O 0
O(6) 0.06150 0.66590 0.41450 1.00000 0.02120 O 0
O(7) 0.16330 0.52000 0.22940 1.00000 0.03950 O 0
O(8) 0.53060 0.30050 0.39400 1.00000 0.02040 O 0
O(9) 0.50330 0.89390 0.41310 1.00000 0.01780 O 0
Ow(10) 0.28150 0.33730 0.04360 1.00000 0.03750 O 0
Ow(11) 0.25280 0.72550 0.00600 1.00000 0.03590 O 0
H(1) 0.30500 0.27700 -0.02000 1.00000 0.04504 H 0
H(2) 0.15200 0.42300 0.02600 1.00000 0.04504 H 0
H(3) 0.24400 0.59880 -0.01300 1.00000 0.04305 H 0
H(4) 0.29000 0.79000 -0.04700 1.00000 0.04305 H 0
Ti(1A) 0.38900 0.32510 0.20360 0.02000 0.01360 Ti 0
Ti(1B) 0.45500 0.32500 0.29400 0.05000 0.01360 Ti 0

loop_
_cod_changelog_entry_id
_cod_changelog_entry_author
_cod_changelog_entry_date
_cod_changelog_entry_text
1
;cod-tools version 3.8.0
Id: cif_guess_AMCSD_atom_types 9581 2023-05-17 12:35:41Z saulius
;
2023-05-23T09:20:07+03:00
;Derived atom types and hydrogen counts
from atom names that follow the AMCSD naming convention
(Wat == water, O-H == hydroxyl).
;
2
;cod-tools version 3.10.1
Id: cif_fix_AMCSD_atom_labels 10224 2024-08-07 11:09:31Z saulius
;
2024-08-07T19:40:15+03:00
;Changed the following '_atom_site_label' values:
the first duplicated label 'Mn(2)'  converted to 'Mn(2)1'
duplicated label 'Mn(2)' at index 11 converted to 'Mn(2)2'
;

loop_
_cod_related_entry_id
_cod_related_entry_database
_cod_related_entry_code
1 AMCSD 0018519
